data_7016074
loop_
_publ_author_name
'Hill, Michael S.'
'Hodgson, Marina'
'Liptrot, David J.'
'Mahon, Mary F.'

_publ_section_title
;
 Stoichiometric reactivity of dialkylamine boranes with alkaline earth
 silylamides.
;
_journal_issue 30
_journal_name_full 'Dalton transactions (Cambridge, England : 2003)'
_journal_page_first 7783
_journal_page_last 7790
_journal_paper_doi 10.1039/c1dt10171d
_journal_volume 40
_journal_year 2011
_chemical_formula_sum 'C37 H60 B Ca N3 O'
_chemical_formula_weight 613.77
_chemical_name_systematic
;
?
;
_space_group_IT_number 60
_symmetry_cell_setting orthorhombic
_symmetry_space_group_name_Hall '-P 2ac 2b'
_symmetry_space_group_name_H-M 'P b n a'
_atom_sites_solution_hydrogens geom
_atom_sites_solution_primary direct
_atom_sites_solution_secondary difmap
_audit_creation_method SHELXL-97
_cell_angle_alpha 90.00
_cell_angle_beta 90.00
_cell_angle_gamma 90.00
_cell_formula_units_Z 8
_cell_length_a 16.7840(3)
_cell_length_b 16.8370(3)
_cell_length_c 26.3590(4)
_cell_measurement_reflns_used 125142
_cell_measurement_temperature 150(2)
_cell_measurement_theta_max 27.485
_cell_measurement_theta_min 2.910
_cell_volume 7448.8(2)
_computing_cell_refinement 'HKL Scalepack (Otwinowski & Minor 1997)'
_computing_data_collection 'Collect (Bruker AXS BV 1997-2004)'
_computing_data_reduction 'Denzo & Scalepack (Otwinowski, Minor 1997)'
_computing_molecular_graphics 'ORTEX (P.McArdle 1995)'
_computing_publication_material 'SHELXL-97/2 (Sheldrick 1997)'
_computing_structure_refinement 'SHELXL-97/2 (Sheldrick 1997)'
_computing_structure_solution 'SHELXS-97 (Sheldrick 1990)'
_diffrn_ambient_temperature 150(2)
_diffrn_measured_fraction_theta_full 0.997
_diffrn_measured_fraction_theta_max 0.997
_diffrn_measurement_device_type '95mm CCD camera on \k-goniostat'
_diffrn_measurement_method CCD
_diffrn_radiation_monochromator 'horizonally mounted graphite crystal'
_diffrn_radiation_source 'fine-focus sealed tube'
_diffrn_radiation_type MoK\a
_diffrn_radiation_wavelength 0.71073
_diffrn_reflns_av_R_equivalents 0.1579
_diffrn_reflns_av_sigmaI/netI 0.1453
_diffrn_reflns_limit_h_max 21
_diffrn_reflns_limit_h_min 0
_diffrn_reflns_limit_k_max 21
_diffrn_reflns_limit_k_min -1
_diffrn_reflns_limit_l_max 34
_diffrn_reflns_limit_l_min -33
_diffrn_reflns_number 65424
_diffrn_reflns_theta_full 27.49
_diffrn_reflns_theta_max 27.49
_diffrn_reflns_theta_min 3.54
_exptl_absorpt_coefficient_mu 0.199
_exptl_absorpt_correction_T_max 1.217
_exptl_absorpt_correction_T_min 0.109
_exptl_absorpt_correction_type multi-scan
_exptl_absorpt_process_details
;
multi-scan from symmetry-related measurements
Sortav (Blessing 1995)
;
_exptl_crystal_density_diffrn 1.095
_exptl_crystal_density_method 'not measured'
_exptl_crystal_description plate
_exptl_crystal_F_000 2688
_exptl_crystal_size_max 0.50
_exptl_crystal_size_mid 0.50
_exptl_crystal_size_min 0.05
_refine_diff_density_max 0.491
_refine_diff_density_min -0.389
_refine_diff_density_rms 0.079
_refine_ls_extinction_method none
_refine_ls_goodness_of_fit_ref 1.019
_refine_ls_hydrogen_treatment mixed
_refine_ls_matrix_type full
_refine_ls_number_parameters 487
_refine_ls_number_reflns 8520
_refine_ls_number_restraints 81
_refine_ls_restrained_S_all 1.023
_refine_ls_R_factor_all 0.1486
_refine_ls_R_factor_gt 0.0793
_refine_ls_shift/su_max 0.000
_refine_ls_shift/su_mean 0.000
_refine_ls_structure_factor_coef Fsqd
_refine_ls_weighting_details 'calc w=1/[\s^2^(Fo^2^)+(0.0874P)^2^+7.4891P] where P=(Fo^2^+2Fc^2^)/3'
_refine_ls_weighting_scheme calc
_refine_ls_wR_factor_gt 0.1921
_refine_ls_wR_factor_ref 0.2466
_reflns_number_gt 4770
_reflns_number_total 8520
_reflns_threshold_expression >2sigma(I)
_cod_data_source_file c1dt10171d.txt
_cod_data_source_block h09msh24
_cod_depositor_comments
;
The following automatic conversions were performed:

'_symmetry_cell_setting' value 'Orthorhombic' changed to
'orthorhombic' according to
/home/saulius/struct/CIF-dictionaries/cif_core.dic dictionary named
'cif_core.dic' version 2.4.1 from 2010-06-29.

Automatic conversion script
Id: cif_fix_values 1715 2011-07-08 13:25:40Z adriana 
;
_cod_original_sg_symbol_H-M Pbna
_cod_database_code 7016074

loop_
_symmetry_equiv_pos_as_xyz
'x, y, z'
'-x+1/2, -y, z+1/2'
'x, -y+1/2, -z'
'-x+1/2, y+1/2, -z+1/2'
'-x, -y, -z'
'x-1/2, y, -z-1/2'
'-x, y-1/2, z'
'x-1/2, -y-1/2, z-1/2'

loop_
_atom_site_label
_atom_site_type_symbol
_atom_site_fract_x
_atom_site_fract_y
_atom_site_fract_z
_atom_site_U_iso_or_equiv
_atom_site_adp_type
_atom_site_occupancy
_atom_site_symmetry_multiplicity
_atom_site_calc_flag
_atom_site_refinement_flags
_atom_site_disorder_assembly
_atom_site_disorder_group
Ca1 Ca 0.24909(4) 0.02481(3) 0.15510(2) 0.02642(19) Uani 1 1 d . B .
O1 O 0.14396(14) 0.04760(13) 0.21270(9) 0.0380(6) Uani 1 1 d . B .
N1 N 0.17555(17) -0.03572(16) 0.09004(10) 0.0322(6) Uani 1 1 d . B .
N2 N 0.27312(17) -0.10905(15) 0.17534(10) 0.0293(6) Uani 1 1 d . . .
N3 N 0.34758(18) 0.11468(17) 0.12195(11) 0.0392(7) Uani 1 1 d . . .
C1 C 0.0635(3) -0.1208(3) 0.06462(17) 0.0749(16) Uani 1 1 d . . .
H1E H 0.0624 -0.0843 0.0356 0.112 Uiso 1 1 calc R . .
H1D H 0.0146 -0.1146 0.0845 0.112 Uiso 1 1 calc R . .
H1F H 0.0674 -0.1756 0.0523 0.112 Uiso 1 1 calc R . .
C2 C 0.1350(2) -0.1020(2) 0.09770(12) 0.0371(8) Uani 1 1 d . . .
C3 C 0.1523(2) -0.1582(2) 0.13560(12) 0.0353(8) Uani 1 1 d . . .
H3 H 0.1129 -0.1981 0.1399 0.042 Uiso 1 1 calc R . .
C4 C 0.2183(2) -0.16511(19) 0.16832(12) 0.0320(7) Uani 1 1 d . . .
C5 C 0.2242(3) -0.2446(2) 0.19547(15) 0.0476(10) Uani 1 1 d . . .
H5A H 0.2770 -0.2676 0.1897 0.071 Uiso 1 1 calc R . .
H5B H 0.1833 -0.2807 0.1823 0.071 Uiso 1 1 calc R . .
H5C H 0.2159 -0.2367 0.2319 0.071 Uiso 1 1 calc R . .
C6 C 0.1635(2) 0.0112(2) 0.04560(12) 0.0348(8) Uani 1 1 d . . .
C7 C 0.1161(2) 0.0799(2) 0.04769(13) 0.0360(8) Uani 1 1 d . B .
C8 C 0.1124(2) 0.1288(2) 0.00505(15) 0.0484(10) Uani 1 1 d . . .
H8 H 0.0808 0.1755 0.0063 0.058 Uiso 1 1 calc R B .
C9 C 0.1533(3) 0.1112(3) -0.03876(15) 0.0604(12) Uani 1 1 d . B .
H9 H 0.1500 0.1453 -0.0674 0.073 Uiso 1 1 calc R . .
C10 C 0.1989(3) 0.0438(3) -0.04044(15) 0.0677(14) Uani 1 1 d . . .
H10 H 0.2269 0.0318 -0.0708 0.081 Uiso 1 1 calc R B .
C11 C 0.2058(3) -0.0080(3) 0.00066(14) 0.0535(11) Uani 1 1 d . A .
C12 C 0.0674(2) 0.1003(2) 0.09420(14) 0.0411(9) Uani 1 1 d . . .
H12 H 0.0823 0.0620 0.1216 0.049 Uiso 1 1 calc R B .
C13 C 0.0830(4) 0.1840(3) 0.1142(2) 0.0892(19) Uani 1 1 d . B .
H13A H 0.1394 0.1894 0.1230 0.134 Uiso 1 1 calc R . .
H13B H 0.0503 0.1934 0.1444 0.134 Uiso 1 1 calc R . .
H13C H 0.0692 0.2229 0.0880 0.134 Uiso 1 1 calc R . .
C14 C -0.0222(3) 0.0915(4) 0.0846(2) 0.098(2) Uani 1 1 d . B .
H14A H -0.0387 0.1290 0.0581 0.147 Uiso 1 1 calc R . .
H14B H -0.0514 0.1028 0.1159 0.147 Uiso 1 1 calc R . .
H14C H -0.0337 0.0372 0.0735 0.147 Uiso 1 1 calc R . .
C15 C 0.2499(5) -0.0942(5) -0.0022(3) 0.046(3) Uani 0.55 1 d PD A 1
H15 H 0.2418 -0.1223 0.0308 0.055 Uiso 0.55 1 calc PR A 1
C16 C 0.3384(5) -0.0783(5) -0.0092(3) 0.078(3) Uani 0.55 1 d PRD A 1
H16D H 0.3580 -0.0459 0.0190 0.118 Uiso 0.55 1 calc PR A 1
H16E H 0.3470 -0.0500 -0.0412 0.118 Uiso 0.55 1 calc PR A 1
H16F H 0.3673 -0.1289 -0.0099 0.118 Uiso 0.55 1 calc PR A 1
C17 C 0.2220(7) -0.1489(6) -0.0453(4) 0.075(3) Uani 0.55 1 d PD A 1
H17D H 0.1656 -0.1619 -0.0406 0.112 Uiso 0.55 1 calc PR A 1
H17E H 0.2536 -0.1978 -0.0450 0.112 Uiso 0.55 1 calc PR A 1
H17F H 0.2291 -0.1218 -0.0779 0.112 Uiso 0.55 1 calc PR A 1
C18 C 0.3428(2) -0.12953(18) 0.20425(13) 0.0355(8) Uani 1 1 d . . .
C19 C 0.4113(2) -0.15581(19) 0.17805(15) 0.0412(9) Uani 1 1 d . . .
C20 C 0.4763(3) -0.1810(2) 0.2064(2) 0.0581(12) Uani 1 1 d . . .
H20 H 0.5221 -0.2006 0.1893 0.070 Uiso 1 1 calc R . .
C21 C 0.4759(3) -0.1783(2) 0.2587(2) 0.0639(14) Uani 1 1 d . . .
H21 H 0.5201 -0.1980 0.2774 0.077 Uiso 1 1 calc R . .
C22 C 0.4121(3) -0.1474(2) 0.28339(17) 0.0570(12) Uani 1 1 d . . .
H22 H 0.4137 -0.1435 0.3193 0.068 Uiso 1 1 calc R . .
C23 C 0.3440(2) -0.1212(2) 0.25775(14) 0.0432(9) Uani 1 1 d . . .
C24 C 0.4137(2) -0.1555(2) 0.12015(16) 0.0522(10) Uani 1 1 d . . .
H24 H 0.3756 -0.1138 0.1083 0.063 Uiso 1 1 calc R . .
C25 C 0.4966(3) -0.1338(3) 0.0990(2) 0.0729(14) Uani 1 1 d . . .
H25A H 0.5154 -0.0848 0.1151 0.109 Uiso 1 1 calc R . .
H25B H 0.4930 -0.1260 0.0623 0.109 Uiso 1 1 calc R . .
H25C H 0.5341 -0.1770 0.1063 0.109 Uiso 1 1 calc R . .
C26 C 0.3865(4) -0.2344(3) 0.0978(2) 0.0893(18) Uani 1 1 d . . .
H26A H 0.4206 -0.2772 0.1106 0.134 Uiso 1 1 calc R . .
H26B H 0.3901 -0.2321 0.0607 0.134 Uiso 1 1 calc R . .
H26C H 0.3311 -0.2446 0.1078 0.134 Uiso 1 1 calc R . .
C27 C 0.2764(3) -0.0831(3) 0.28623(14) 0.0519(10) Uani 1 1 d . . .
H27 H 0.2344 -0.0690 0.2609 0.062 Uiso 1 1 calc R . .
C28 C 0.3028(4) -0.0062(3) 0.31192(16) 0.0711(15) Uani 1 1 d . . .
H28A H 0.3372 -0.0188 0.3409 0.107 Uiso 1 1 calc R . .
H28B H 0.2559 0.0230 0.3237 0.107 Uiso 1 1 calc R . .
H28C H 0.3324 0.0264 0.2876 0.107 Uiso 1 1 calc R . .
C29 C 0.2379(3) -0.1384(3) 0.32566(18) 0.0714(15) Uani 1 1 d . . .
H29A H 0.2174 -0.1860 0.3087 0.107 Uiso 1 1 calc R . .
H29B H 0.1939 -0.1106 0.3425 0.107 Uiso 1 1 calc R . .
H29C H 0.2778 -0.1538 0.3510 0.107 Uiso 1 1 calc R . .
C30 C 0.3371(7) 0.1698(7) 0.0801(4) 0.045(3) Uani 0.55 1 d PU B 1
H30C H 0.3557 0.2233 0.0901 0.054 Uiso 0.55 1 calc PR B 1
H30D H 0.2800 0.1734 0.0710 0.054 Uiso 0.55 1 calc PR B 1
C31 C 0.3835(7) 0.1412(5) 0.0359(3) 0.048(2) Uani 0.55 1 d PU B 1
H31A H 0.4168 0.1845 0.0219 0.057 Uiso 0.55 1 calc PR B 1
H31B H 0.3474 0.1218 0.0089 0.057 Uiso 0.55 1 calc PR B 1
C32 C 0.4355(5) 0.0739(6) 0.0557(3) 0.055(2) Uani 0.55 1 d PU B 1
H32A H 0.4908 0.0791 0.0431 0.066 Uiso 0.55 1 calc PR B 1
H32B H 0.4141 0.0217 0.0452 0.066 Uiso 0.55 1 calc PR B 1
C33 C 0.4324(8) 0.0834(8) 0.1140(4) 0.047(3) Uani 0.55 1 d PU B 1
H33A H 0.4406 0.0319 0.1314 0.057 Uiso 0.55 1 calc PR B 1
H33B H 0.4727 0.1219 0.1261 0.057 Uiso 0.55 1 calc PR B 1
C34 C 0.0784(2) -0.0079(2) 0.22164(14) 0.0461(10) Uani 1 1 d . . .
H34A H 0.0538 -0.0238 0.1891 0.055 Uiso 1 1 calc R C 1
H34B H 0.0981 -0.0562 0.2390 0.055 Uiso 1 1 calc R C 1
C35 C 0.0206(5) 0.0328(5) 0.2532(4) 0.055(2) Uani 0.55 1 d PU D 1
H35A H -0.0098 -0.0051 0.2745 0.066 Uiso 0.55 1 calc PR D 1
H35B H -0.0170 0.0645 0.2326 0.066 Uiso 0.55 1 calc PR D 1
C36 C 0.0783(6) 0.0898(6) 0.2878(3) 0.054(2) Uani 0.55 1 d PU D 1
H36A H 0.0491 0.1358 0.3020 0.065 Uiso 0.55 1 calc PR D 1
H36B H 0.1045 0.0599 0.3155 0.065 Uiso 0.55 1 calc PR D 1
C37 C 0.1366(3) 0.1145(2) 0.24739(18) 0.0621(13) Uani 1 1 d . . .
H37A H 0.1168 0.1620 0.2292 0.075 Uiso 1 1 calc R D 1
H37B H 0.1889 0.1272 0.2627 0.075 Uiso 1 1 calc R D 1
B1 B 0.3411(3) 0.1414(3) 0.17740(18) 0.0451(11) Uani 1 1 d D B .
H1A H 0.3768(19) 0.1881(16) 0.1881(12) 0.043(10) Uiso 1 1 d D . .
H1B H 0.2844(15) 0.155(3) 0.1863(17) 0.074(14) Uiso 1 1 d D . .
H1C H 0.352(3) 0.0931(18) 0.2001(13) 0.065(13) Uiso 1 1 d D . .
C15A C 0.2675(7) -0.0659(7) -0.0029(5) 0.038(3) Uani 0.45 1 d PD A 2
H15A H 0.2916 -0.0727 0.0315 0.046 Uiso 0.45 1 calc PR A 2
C16A C 0.3355(6) -0.0547(6) -0.0414(3) 0.052(3) Uani 0.45 1 d PD A 2
H16A H 0.3711 -0.1007 -0.0402 0.078 Uiso 0.45 1 calc PR A 2
H16B H 0.3655 -0.0065 -0.0329 0.078 Uiso 0.45 1 calc PR A 2
H16C H 0.3132 -0.0495 -0.0756 0.078 Uiso 0.45 1 calc PR A 2
C17A C 0.2224(7) -0.1418(7) -0.0161(4) 0.052(3) Uani 0.45 1 d PD A 2
H17A H 0.2602 -0.1858 -0.0198 0.078 Uiso 0.45 1 calc PR A 2
H17B H 0.1935 -0.1343 -0.0481 0.078 Uiso 0.45 1 calc PR A 2
H17C H 0.1845 -0.1541 0.0111 0.078 Uiso 0.45 1 calc PR A 2
C30A C 0.3182(9) 0.1836(9) 0.0888(6) 0.049(4) Uani 0.45 1 d PU B 2
H30A H 0.3440 0.2342 0.0986 0.059 Uiso 0.45 1 calc PR B 2
H30B H 0.2596 0.1897 0.0912 0.059 Uiso 0.45 1 calc PR B 2
C31A C 0.3440(9) 0.1568(8) 0.0346(5) 0.069(4) Uani 0.45 1 d PU B 2
H31C H 0.3061 0.1180 0.0200 0.083 Uiso 0.45 1 calc PR B 2
H31D H 0.3492 0.2027 0.0113 0.083 Uiso 0.45 1 calc PR B 2
C32A C 0.4248(10) 0.1189(10) 0.0458(5) 0.076(4) Uani 0.45 1 d PU B 2
H32C H 0.4338 0.0728 0.0231 0.091 Uiso 0.45 1 calc PR B 2
H32D H 0.4682 0.1578 0.0404 0.091 Uiso 0.45 1 calc PR B 2
C33A C 0.4229(12) 0.0926(11) 0.1000(6) 0.061(5) Uani 0.45 1 d PU B 2
H33C H 0.4300 0.0343 0.1020 0.074 Uiso 0.45 1 calc PR B 2
H33D H 0.4669 0.1181 0.1190 0.074 Uiso 0.45 1 calc PR B 2
C35A C 0.0498(7) 0.0142(6) 0.2754(4) 0.055(3) Uani 0.45 1 d PU D 2
H35C H 0.0878 -0.0030 0.3020 0.066 Uiso 0.45 1 calc PR D 2
H35D H -0.0039 -0.0069 0.2829 0.066 Uiso 0.45 1 calc PR D 2
C36A C 0.0496(9) 0.1059(8) 0.2681(6) 0.074(4) Uani 0.45 1 d PU D 2
H36C H 0.0419 0.1346 0.3005 0.089 Uiso 0.45 1 calc PR D 2
H36D H 0.0093 0.1233 0.2431 0.089 Uiso 0.45 1 calc PR D 2

loop_
_atom_site_aniso_label
_atom_site_aniso_U_11
_atom_site_aniso_U_22
_atom_site_aniso_U_33
_atom_site_aniso_U_23
_atom_site_aniso_U_13
_atom_site_aniso_U_12
Ca1 0.0265(4) 0.0260(3) 0.0268(3) 0.0012(2) -0.0010(3) -0.0013(3)
O1 0.0340(15) 0.0370(12) 0.0431(13) -0.0108(10) 0.0086(11) -0.0083(10)
N1 0.0328(17) 0.0362(14) 0.0274(13) -0.0003(11) -0.0064(12) 0.0064(12)
N2 0.0297(15) 0.0286(13) 0.0296(13) -0.0014(11) -0.0049(12) 0.0031(11)
N3 0.0369(18) 0.0370(15) 0.0438(16) 0.0054(13) 0.0016(14) -0.0059(13)
C1 0.047(3) 0.122(4) 0.056(3) 0.031(3) -0.024(2) -0.041(3)
C2 0.0271(19) 0.055(2) 0.0297(16) -0.0009(15) -0.0061(14) 0.0013(16)
C3 0.030(2) 0.0424(18) 0.0333(17) -0.0003(15) -0.0017(15) -0.0031(15)
C4 0.036(2) 0.0288(16) 0.0316(16) -0.0012(13) -0.0032(15) 0.0009(14)
C5 0.057(3) 0.0314(17) 0.055(2) 0.0081(16) -0.014(2) -0.0046(17)
C6 0.033(2) 0.0432(19) 0.0281(15) 0.0028(14) -0.0088(14) 0.0014(15)
C7 0.035(2) 0.0373(17) 0.0355(17) 0.0053(14) -0.0079(15) -0.0010(15)
C8 0.049(3) 0.047(2) 0.049(2) 0.0151(18) -0.0110(19) -0.0039(18)
C9 0.051(3) 0.089(3) 0.041(2) 0.029(2) -0.011(2) -0.006(2)
C10 0.050(3) 0.122(4) 0.031(2) 0.013(2) -0.0042(19) 0.012(3)
C11 0.043(3) 0.086(3) 0.0318(18) 0.0001(19) -0.0042(17) 0.018(2)
C12 0.046(2) 0.0353(18) 0.0417(19) 0.0011(15) -0.0106(17) 0.0078(16)
C13 0.098(5) 0.051(3) 0.119(5) -0.027(3) 0.033(4) 0.000(3)
C14 0.061(4) 0.164(6) 0.068(3) -0.025(4) 0.011(3) -0.025(4)
C15 0.047(6) 0.053(8) 0.038(4) -0.007(5) 0.010(4) 0.003(6)
C16 0.044(6) 0.078(7) 0.114(9) -0.008(6) 0.006(6) 0.010(5)
C17 0.081(7) 0.074(7) 0.070(6) -0.019(6) 0.023(6) 0.000(5)
C18 0.039(2) 0.0238(15) 0.0436(19) 0.0065(14) -0.0144(16) 0.0009(14)
C19 0.037(2) 0.0280(16) 0.059(2) 0.0008(16) -0.0105(18) 0.0054(15)
C20 0.042(3) 0.035(2) 0.097(4) 0.006(2) -0.020(2) 0.0026(17)
C21 0.053(3) 0.041(2) 0.097(4) 0.021(2) -0.043(3) -0.008(2)
C22 0.066(3) 0.047(2) 0.058(2) 0.019(2) -0.033(2) -0.014(2)
C23 0.051(3) 0.0357(18) 0.042(2) 0.0086(15) -0.0199(18) -0.0042(17)
C24 0.040(2) 0.054(2) 0.063(3) -0.012(2) 0.001(2) 0.0130(19)
C25 0.050(3) 0.077(3) 0.092(4) -0.005(3) 0.009(3) 0.012(2)
C26 0.092(5) 0.085(4) 0.090(4) -0.039(3) 0.011(3) -0.013(3)
C27 0.067(3) 0.060(2) 0.0287(17) 0.0048(17) -0.0118(18) -0.004(2)
C28 0.114(5) 0.059(3) 0.040(2) 0.004(2) 0.008(3) -0.016(3)
C29 0.083(4) 0.079(3) 0.052(2) 0.006(2) -0.003(2) -0.031(3)
C30 0.046(5) 0.039(4) 0.048(4) 0.006(3) 0.006(3) -0.002(3)
C31 0.051(4) 0.048(3) 0.043(3) 0.017(3) 0.012(3) 0.011(3)
C32 0.052(4) 0.061(4) 0.051(4) -0.003(3) -0.002(3) 0.007(3)
C33 0.038(4) 0.055(4) 0.049(4) 0.001(4) 0.006(4) 0.002(3)
C34 0.044(2) 0.049(2) 0.046(2) -0.0070(17) 0.0137(18) -0.0171(18)
C35 0.045(4) 0.055(4) 0.064(4) -0.010(3) 0.016(3) -0.001(3)
C36 0.055(4) 0.058(4) 0.048(4) -0.017(3) 0.011(3) 0.003(3)
C37 0.069(3) 0.044(2) 0.073(3) -0.027(2) 0.033(2) -0.014(2)
B1 0.043(3) 0.043(2) 0.050(2) -0.005(2) -0.004(2) -0.016(2)
C15A 0.035(8) 0.043(7) 0.037(5) 0.002(5) -0.003(4) 0.004(5)
C16A 0.048(6) 0.072(7) 0.036(5) 0.007(5) 0.015(4) 0.011(5)
C17A 0.057(7) 0.052(6) 0.047(6) -0.007(6) 0.020(6) 0.018(5)
C30A 0.053(6) 0.044(5) 0.050(5) 0.007(4) 0.008(4) -0.007(4)
C31A 0.069(5) 0.073(5) 0.065(5) 0.008(4) -0.001(4) -0.013(4)
C32A 0.075(6) 0.080(5) 0.073(5) -0.002(4) 0.005(4) -0.008(4)
C33A 0.055(6) 0.068(6) 0.061(6) 0.004(4) 0.008(4) 0.002(4)
C35A 0.055(5) 0.055(4) 0.055(4) -0.002(4) 0.014(4) -0.008(4)
C36A 0.075(6) 0.068(5) 0.080(5) -0.008(4) 0.020(4) 0.000(4)

loop_
_atom_type_symbol
_atom_type_description
_atom_type_scat_dispersion_real
_atom_type_scat_dispersion_imag
_atom_type_scat_source
C C 0.0033 0.0016 'International Tables Vol C Tables 4.2.6.8 and 6.1.1.4'
H H 0.0000 0.0000 'International Tables Vol C Tables 4.2.6.8 and 6.1.1.4'
N N 0.0061 0.0033 'International Tables Vol C Tables 4.2.6.8 and 6.1.1.4'
O O 0.0106 0.0060 'International Tables Vol C Tables 4.2.6.8 and 6.1.1.4'
B B 0.0013 0.0007 'International Tables Vol C Tables 4.2.6.8 and 6.1.1.4'
Ca Ca 0.2262 0.3064 'International Tables Vol C Tables 4.2.6.8 and 6.1.1.4'

loop_
_geom_angle_atom_site_label_1
_geom_angle_atom_site_label_2
_geom_angle_atom_site_label_3
_geom_angle
_geom_angle_site_symmetry_1
_geom_angle_site_symmetry_3
_geom_angle_publ_flag
N1 Ca1 N2 80.77(9) . . ?
N1 Ca1 O1 98.49(9) . . ?
N2 Ca1 O1 97.95(9) . . ?
N1 Ca1 N3 111.67(10) . . ?
N2 Ca1 N3 124.58(10) . . ?
O1 Ca1 N3 130.20(9) . . ?
N1 Ca1 B1 144.73(13) . . ?
N2 Ca1 B1 125.32(14) . . ?
O1 Ca1 B1 100.27(13) . . ?
N3 Ca1 B1 35.74(13) . . ?
N1 Ca1 C6 23.43(9) . . ?
N2 Ca1 C6 102.16(9) . . ?
O1 Ca1 C6 104.72(9) . . ?
N3 Ca1 C6 91.47(10) . . ?
B1 Ca1 C6 121.76(13) . . ?
N1 Ca1 H1B 140.5(10) . . ?
N2 Ca1 H1B 138.7(10) . . ?
O1 Ca1 H1B 79.4(6) . . ?
N3 Ca1 H1B 52.0(8) . . ?
B1 Ca1 H1B 23.1(5) . . ?
C6 Ca1 H1B 118.5(11) . . ?
N1 Ca1 H1C 162.3(9) . . ?
N2 Ca1 H1C 103.0(6) . . ?
O1 Ca1 H1C 98.1(10) . . ?
N3 Ca1 H1C 51.8(7) . . ?
B1 Ca1 H1C 23.6(5) . . ?
C6 Ca1 H1C 143.0(7) . . ?
H1B Ca1 H1C 38.5(10) . . ?
C37 O1 C34 109.2(3) . . ?
C37 O1 Ca1 126.4(2) . . ?
C34 O1 Ca1 124.24(19) . . ?
C2 N1 C6 121.3(3) . . ?
C2 N1 Ca1 121.7(2) . . ?
C6 N1 Ca1 115.7(2) . . ?
C4 N2 C18 117.8(3) . . ?
C4 N2 Ca1 122.0(2) . . ?
C18 N2 Ca1 119.32(19) . . ?
C33A N3 C30 88.0(8) . . ?
C33A N3 C33 16.3(8) . . ?
C30 N3 C33 103.2(7) . . ?
C33A N3 C30A 104.4(9) . . ?
C30 N3 C30A 17.3(7) . . ?
C33 N3 C30A 118.7(8) . . ?
C33A N3 B1 121.4(7) . . ?
C30 N3 B1 121.9(5) . . ?
C33 N3 B1 107.3(5) . . ?
C30A N3 B1 107.3(6) . . ?
C33A N3 Ca1 126.0(8) . . ?
C30 N3 Ca1 126.5(5) . . ?
C33 N3 Ca1 118.2(5) . . ?
C30A N3 Ca1 117.5(6) . . ?
B1 N3 Ca1 77.9(2) . . ?
C2 C1 H1E 109.5 . . ?
C2 C1 H1D 109.5 . . ?
H1E C1 H1D 109.5 . . ?
C2 C1 H1F 109.5 . . ?
H1E C1 H1F 109.5 . . ?
H1D C1 H1F 109.5 . . ?
N1 C2 C3 124.7(3) . . ?
N1 C2 C1 119.7(3) . . ?
C3 C2 C1 115.6(3) . . ?
C2 C3 C4 130.8(3) . . ?
C2 C3 H3 114.6 . . ?
C4 C3 H3 114.6 . . ?
N2 C4 C3 124.7(3) . . ?
N2 C4 C5 121.0(3) . . ?
C3 C4 C5 114.3(3) . . ?
C4 C5 H5A 109.5 . . ?
C4 C5 H5B 109.5 . . ?
H5A C5 H5B 109.5 . . ?
C4 C5 H5C 109.5 . . ?
H5A C5 H5C 109.5 . . ?
H5B C5 H5C 109.5 . . ?
C7 C6 C11 120.2(3) . . ?
C7 C6 N1 120.2(3) . . ?
C11 C6 N1 119.3(3) . . ?
C7 C6 Ca1 99.1(2) . . ?
C11 C6 Ca1 122.7(2) . . ?
N1 C6 Ca1 40.83(15) . . ?
C8 C7 C6 118.6(3) . . ?
C8 C7 C12 119.7(3) . . ?
C6 C7 C12 121.6(3) . . ?
C9 C8 C7 121.9(4) . . ?
C9 C8 H8 119.1 . . ?
C7 C8 H8 119.1 . . ?
C10 C9 C8 118.9(4) . . ?
C10 C9 H9 120.5 . . ?
C8 C9 H9 120.5 . . ?
C9 C10 C11 122.6(4) . . ?
C9 C10 H10 118.7 . . ?
C11 C10 H10 118.7 . . ?
C10 C11 C6 117.7(4) . . ?
C10 C11 C15A 115.8(6) . . ?
C6 C11 C15A 125.1(6) . . ?
C10 C11 C15 123.9(5) . . ?
C6 C11 C15 117.9(4) . . ?
C15A C11 C15 19.7(5) . . ?
C7 C12 C13 113.4(4) . . ?
C7 C12 C14 112.0(3) . . ?
C13 C12 C14 108.3(4) . . ?
C7 C12 H12 107.6 . . ?
C13 C12 H12 107.6 . . ?
C14 C12 H12 107.6 . . ?
C12 C13 H13A 109.5 . . ?
C12 C13 H13B 109.5 . . ?
H13A C13 H13B 109.5 . . ?
C12 C13 H13C 109.5 . . ?
H13A C13 H13C 109.5 . . ?
H13B C13 H13C 109.5 . . ?
C12 C14 H14A 109.5 . . ?
C12 C14 H14B 109.5 . . ?
H14A C14 H14B 109.5 . . ?
C12 C14 H14C 109.5 . . ?
H14A C14 H14C 109.5 . . ?
H14B C14 H14C 109.5 . . ?
C16 C15 C17 108.2(6) . . ?
C16 C15 C11 107.0(4) . . ?
C17 C15 C11 115.4(7) . . ?
C16 C15 H15 108.7 . . ?
C17 C15 H15 108.7 . . ?
C11 C15 H15 108.7 . . ?
C15 C16 H16D 109.5 . . ?
C15 C16 H16E 109.5 . . ?
H16D C16 H16E 109.5 . . ?
C15 C16 H16F 109.5 . . ?
H16D C16 H16F 109.5 . . ?
H16E C16 H16F 109.5 . . ?
C15 C17 H17D 109.5 . . ?
C15 C17 H17E 109.5 . . ?
H17D C17 H17E 109.5 . . ?
C15 C17 H17F 109.5 . . ?
H17D C17 H17F 109.5 . . ?
H17E C17 H17F 109.5 . . ?
C19 C18 C23 120.4(3) . . ?
C19 C18 N2 118.6(3) . . ?
C23 C18 N2 121.0(3) . . ?
C20 C19 C18 118.2(4) . . ?
C20 C19 C24 121.1(4) . . ?
C18 C19 C24 120.7(3) . . ?
C21 C20 C19 121.5(5) . . ?
C21 C20 H20 119.2 . . ?
C19 C20 H20 119.2 . . ?
C22 C21 C20 119.7(4) . . ?
C22 C21 H21 120.1 . . ?
C20 C21 H21 120.1 . . ?
C21 C22 C23 122.3(4) . . ?
C21 C22 H22 118.9 . . ?
C23 C22 H22 118.9 . . ?
C22 C23 C18 117.5(4) . . ?
C22 C23 C27 120.7(4) . . ?
C18 C23 C27 121.9(3) . . ?
C26 C24 C19 112.1(4) . . ?
C26 C24 C25 109.7(4) . . ?
C19 C24 C25 112.7(4) . . ?
C26 C24 H24 107.4 . . ?
C19 C24 H24 107.4 . . ?
C25 C24 H24 107.4 . . ?
C24 C25 H25A 109.5 . . ?
C24 C25 H25B 109.5 . . ?
H25A C25 H25B 109.5 . . ?
C24 C25 H25C 109.5 . . ?
H25A C25 H25C 109.5 . . ?
H25B C25 H25C 109.5 . . ?
C24 C26 H26A 109.5 . . ?
C24 C26 H26B 109.5 . . ?
H26A C26 H26B 109.5 . . ?
C24 C26 H26C 109.5 . . ?
H26A C26 H26C 109.5 . . ?
H26B C26 H26C 109.5 . . ?
C23 C27 C28 111.3(4) . . ?
C23 C27 C29 113.4(4) . . ?
C28 C27 C29 109.6(3) . . ?
C23 C27 H27 107.4 . . ?
C28 C27 H27 107.4 . . ?
C29 C27 H27 107.4 . . ?
C27 C28 H28A 109.5 . . ?
C27 C28 H28B 109.5 . . ?
H28A C28 H28B 109.5 . . ?
C27 C28 H28C 109.5 . . ?
H28A C28 H28C 109.5 . . ?
H28B C28 H28C 109.5 . . ?
C27 C29 H29A 109.5 . . ?
C27 C29 H29B 109.5 . . ?
H29A C29 H29B 109.5 . . ?
C27 C29 H29C 109.5 . . ?
H29A C29 H29C 109.5 . . ?
H29B C29 H29C 109.5 . . ?
N3 C30 C31 109.0(8) . . ?
N3 C30 H30C 109.9 . . ?
C31 C30 H30C 109.9 . . ?
N3 C30 H30D 109.9 . . ?
C31 C30 H30D 109.9 . . ?
H30C C30 H30D 108.3 . . ?
C30 C31 C32 106.0(8) . . ?
C30 C31 H31A 110.5 . . ?
C32 C31 H31A 110.5 . . ?
C30 C31 H31B 110.5 . . ?
C32 C31 H31B 110.5 . . ?
H31A C31 H31B 108.7 . . ?
C31 C32 C33 104.1(8) . . ?
C31 C32 H32A 110.9 . . ?
C33 C32 H32A 110.9 . . ?
C31 C32 H32B 110.9 . . ?
C33 C32 H32B 110.9 . . ?
H32A C32 H32B 108.9 . . ?
N3 C33 C32 101.7(8) . . ?
N3 C33 H33A 111.4 . . ?
C32 C33 H33A 111.4 . . ?
N3 C33 H33B 111.4 . . ?
C32 C33 H33B 111.4 . . ?
H33A C33 H33B 109.3 . . ?
C35 C34 O1 107.1(4) . . ?
C35 C34 C35A 31.9(5) . . ?
O1 C34 C35A 103.2(5) . . ?
C35 C34 H34A 110.3 . . ?
O1 C34 H34A 110.3 . . ?
C35A C34 H34A 137.2 . . ?
C35 C34 H34B 110.3 . . ?
O1 C34 H34B 110.3 . . ?
C35A C34 H34B 83.0 . . ?
H34A C34 H34B 108.5 . . ?
C34 C35 C36 101.5(6) . . ?
C34 C35 H35A 111.5 . . ?
C36 C35 H35A 111.5 . . ?
C34 C35 H35B 111.5 . . ?
C36 C35 H35B 111.5 . . ?
H35A C35 H35B 109.3 . . ?
C37 C36 C35 98.7(6) . . ?
C37 C36 H36A 112.0 . . ?
C35 C36 H36A 112.0 . . ?
C37 C36 H36B 112.0 . . ?
C35 C36 H36B 112.0 . . ?
H36A C36 H36B 109.7 . . ?
O1 C37 C36 106.7(4) . . ?
O1 C37 C36A 103.1(6) . . ?
C36 C37 C36A 28.5(5) . . ?
O1 C37 H37A 110.4 . . ?
C36 C37 H37A 110.4 . . ?
C36A C37 H37A 86.1 . . ?
O1 C37 H37B 110.4 . . ?
C36 C37 H37B 110.4 . . ?
C36A C37 H37B 134.9 . . ?
H37A C37 H37B 108.6 . . ?
N3 B1 Ca1 66.40(18) . . ?
N3 B1 H1A 116(2) . . ?
Ca1 B1 H1A 177(2) . . ?
N3 B1 H1B 111(3) . . ?
Ca1 B1 H1B 70(3) . . ?
H1A B1 H1B 108(3) . . ?
N3 B1 H1C 108(2) . . ?
Ca1 B1 H1C 68(2) . . ?
H1A B1 H1C 110(3) . . ?
H1B B1 H1C 102(4) . . ?
C11 C15A C17A 103.1(9) . . ?
C11 C15A C16A 119.9(9) . . ?
C17A C15A C16A 108.8(10) . . ?
C11 C15A H15A 108.2 . . ?
C17A C15A H15A 108.2 . . ?
C16A C15A H15A 108.2 . . ?
C15A C16A H16A 109.5 . . ?
C15A C16A H16B 109.5 . . ?
H16A C16A H16B 109.5 . . ?
C15A C16A H16C 109.5 . . ?
H16A C16A H16C 109.5 . . ?
H16B C16A H16C 109.5 . . ?
C15A C17A H17A 109.5 . . ?
C15A C17A H17B 109.5 . . ?
H17A C17A H17B 109.5 . . ?
C15A C17A H17C 109.5 . . ?
H17A C17A H17C 109.5 . . ?
H17B C17A H17C 109.5 . . ?
N3 C30A C31A 102.4(10) . . ?
N3 C30A H30A 111.3 . . ?
C31A C30A H30A 111.3 . . ?
N3 C30A H30B 111.3 . . ?
C31A C30A H30B 111.3 . . ?
H30A C30A H30B 109.2 . . ?
C32A C31A C30A 101.0(11) . . ?
C32A C31A H31C 111.6 . . ?
C30A C31A H31C 111.6 . . ?
C32A C31A H31D 111.6 . . ?
C30A C31A H31D 111.6 . . ?
H31C C31A H31D 109.4 . . ?
C33A C32A C31A 106.8(13) . . ?
C33A C32A H32C 110.4 . . ?
C31A C32A H32C 110.4 . . ?
C33A C32A H32D 110.4 . . ?
C31A C32A H32D 110.4 . . ?
H32C C32A H32D 108.6 . . ?
N3 C33A C32A 109.0(13) . . ?
N3 C33A H33C 109.9 . . ?
C32A C33A H33C 109.9 . . ?
N3 C33A H33D 109.9 . . ?
C32A C33A H33D 109.9 . . ?
H33C C33A H33D 108.3 . . ?
C34 C35A C36A 97.2(8) . . ?
C34 C35A H35C 112.3 . . ?
C36A C35A H35C 112.3 . . ?
C34 C35A H35D 112.3 . . ?
C36A C35A H35D 112.3 . . ?
H35C C35A H35D 109.9 . . ?
C35A C36A C37 97.6(9) . . ?
C35A C36A H36C 112.2 . . ?
C37 C36A H36C 112.2 . . ?
C35A C36A H36D 112.2 . . ?
C37 C36A H36D 112.2 . . ?
H36C C36A H36D 109.8 . . ?

loop_
_geom_bond_atom_site_label_1
_geom_bond_atom_site_label_2
_geom_bond_distance
_geom_bond_site_symmetry_2
_geom_bond_publ_flag
Ca1 N1 2.346(3) . ?
Ca1 N2 2.351(3) . ?
Ca1 O1 2.359(2) . ?
Ca1 N3 2.405(3) . ?
Ca1 B1 2.566(4) . ?
Ca1 C6 3.232(3) . ?
Ca1 H1B 2.42(5) . ?
Ca1 H1C 2.39(4) . ?
O1 C37 1.455(4) . ?
O1 C34 1.463(4) . ?
N1 C2 1.322(4) . ?
N1 C6 1.427(4) . ?
N2 C4 1.331(4) . ?
N2 C18 1.438(4) . ?
N3 C33A 1.439(19) . ?
N3 C30 1.453(12) . ?
N3 C33 1.533(13) . ?
N3 C30A 1.533(15) . ?
N3 B1 1.533(6) . ?
C1 C2 1.517(5) . ?
C1 H1E 0.9800 . ?
C1 H1D 0.9800 . ?
C1 H1F 0.9800 . ?
C2 C3 1.406(5) . ?
C3 C4 1.409(5) . ?
C3 H3 0.9500 . ?
C4 C5 1.521(5) . ?
C5 H5A 0.9800 . ?
C5 H5B 0.9800 . ?
C5 H5C 0.9800 . ?
C6 C7 1.407(5) . ?
C6 C11 1.418(5) . ?
C7 C8 1.394(5) . ?
C7 C12 1.513(5) . ?
C8 C9 1.376(6) . ?
C8 H8 0.9500 . ?
C9 C10 1.370(7) . ?
C9 H9 0.9500 . ?
C10 C11 1.395(6) . ?
C10 H10 0.9500 . ?
C11 C15A 1.426(13) . ?
C11 C15 1.631(9) . ?
C12 C13 1.527(6) . ?
C12 C14 1.531(7) . ?
C12 H12 1.0000 . ?
C13 H13A 0.9800 . ?
C13 H13B 0.9800 . ?
C13 H13C 0.9800 . ?
C14 H14A 0.9800 . ?
C14 H14B 0.9800 . ?
C14 H14C 0.9800 . ?
C15 C16 1.5217 . ?
C15 C17 1.536(10) . ?
C15 H15 1.0000 . ?
C16 H16D 0.9800 . ?
C16 H16E 0.9800 . ?
C16 H16F 0.9800 . ?
C17 H17D 0.9800 . ?
C17 H17E 0.9800 . ?
C17 H17F 0.9800 . ?
C18 C19 1.411(5) . ?
C18 C23 1.418(5) . ?
C19 C20 1.388(5) . ?
C19 C24 1.527(6) . ?
C20 C21 1.381(7) . ?
C20 H20 0.9500 . ?
C21 C22 1.356(7) . ?
C21 H21 0.9500 . ?
C22 C23 1.399(5) . ?
C22 H22 0.9500 . ?
C23 C27 1.504(6) . ?
C24 C26 1.523(6) . ?
C24 C25 1.542(6) . ?
C24 H24 1.0000 . ?
C25 H25A 0.9800 . ?
C25 H25B 0.9800 . ?
C25 H25C 0.9800 . ?
C26 H26A 0.9800 . ?
C26 H26B 0.9800 . ?
C26 H26C 0.9800 . ?
C27 C28 1.526(6) . ?
C27 C29 1.538(6) . ?
C27 H27 1.0000 . ?
C28 H28A 0.9800 . ?
C28 H28B 0.9800 . ?
C28 H28C 0.9800 . ?
C29 H29A 0.9800 . ?
C29 H29B 0.9800 . ?
C29 H29C 0.9800 . ?
C30 C31 1.480(14) . ?
C30 H30C 0.9900 . ?
C30 H30D 0.9900 . ?
C31 C32 1.522(12) . ?
C31 H31A 0.9900 . ?
C31 H31B 0.9900 . ?
C32 C33 1.545(14) . ?
C32 H32A 0.9900 . ?
C32 H32B 0.9900 . ?
C33 H33A 0.9900 . ?
C33 H33B 0.9900 . ?
C34 C35 1.450(8) . ?
C34 C35A 1.542(10) . ?
C34 H34A 0.9900 . ?
C34 H34B 0.9900 . ?
C35 C36 1.641(13) . ?
C35 H35A 0.9900 . ?
C35 H35B 0.9900 . ?
C36 C37 1.504(9) . ?
C36 H36A 0.9900 . ?
C36 H36B 0.9900 . ?
C37 C36A 1.565(14) . ?
C37 H37A 0.9900 . ?
C37 H37B 0.9900 . ?
B1 H1A 1.028(18) . ?
B1 H1B 1.008(19) . ?
B1 H1C 1.026(19) . ?
C15A C17A 1.526(11) . ?
C15A C16A 1.537(11) . ?
C15A H15A 1.0000 . ?
C16A H16A 0.9800 . ?
C16A H16B 0.9800 . ?
C16A H16C 0.9800 . ?
C17A H17A 0.9800 . ?
C17A H17B 0.9800 . ?
C17A H17C 0.9800 . ?
C30A C31A 1.561(19) . ?
C30A H30A 0.9900 . ?
C30A H30B 0.9900 . ?
C31A C32A 1.528(19) . ?
C31A H31C 0.9900 . ?
C31A H31D 0.9900 . ?
C32A C33A 1.50(2) . ?
C32A H32C 0.9900 . ?
C32A H32D 0.9900 . ?
C33A H33C 0.9900 . ?
C33A H33D 0.9900 . ?
C35A C36A 1.555(17) . ?
C35A H35C 0.9900 . ?
C35A H35D 0.9900 . ?
C36A H36C 0.9900 . ?
C36A H36D 0.9900 . ?

loop_
_geom_torsion_atom_site_label_1
_geom_torsion_atom_site_label_2
_geom_torsion_atom_site_label_3
_geom_torsion_atom_site_label_4
_geom_torsion
_geom_torsion_site_symmetry_1
_geom_torsion_site_symmetry_2
_geom_torsion_site_symmetry_3
_geom_torsion_site_symmetry_4
_geom_torsion_publ_flag
N1 Ca1 O1 C37 -146.4(3) . . . . ?
N2 Ca1 O1 C37 131.8(3) . . . . ?
N3 Ca1 O1 C37 -18.5(4) . . . . ?
B1 Ca1 O1 C37 3.6(3) . . . . ?
C6 Ca1 O1 C37 -123.3(3) . . . . ?
N1 Ca1 O1 C34 38.6(3) . . . . ?
N2 Ca1 O1 C34 -43.1(3) . . . . ?
N3 Ca1 O1 C34 166.6(3) . . . . ?
B1 Ca1 O1 C34 -171.4(3) . . . . ?
C6 Ca1 O1 C34 61.7(3) . . . . ?
N2 Ca1 N1 C2 37.0(3) . . . . ?
O1 Ca1 N1 C2 -59.8(3) . . . . ?
N3 Ca1 N1 C2 160.6(3) . . . . ?
B1 Ca1 N1 C2 178.7(3) . . . . ?
C6 Ca1 N1 C2 -167.3(4) . . . . ?
N2 Ca1 N1 C6 -155.7(2) . . . . ?
O1 Ca1 N1 C6 107.6(2) . . . . ?
N3 Ca1 N1 C6 -32.0(3) . . . . ?
B1 Ca1 N1 C6 -14.0(4) . . . . ?
N1 Ca1 N2 C4 -34.7(2) . . . . ?
O1 Ca1 N2 C4 62.7(3) . . . . ?
N3 Ca1 N2 C4 -144.7(2) . . . . ?
B1 Ca1 N2 C4 171.3(3) . . . . ?
C6 Ca1 N2 C4 -44.3(3) . . . . ?
N1 Ca1 N2 C18 156.6(3) . . . . ?
O1 Ca1 N2 C18 -106.0(2) . . . . ?
N3 Ca1 N2 C18 46.6(3) . . . . ?
B1 Ca1 N2 C18 2.6(3) . . . . ?
C6 Ca1 N2 C18 146.9(2) . . . . ?
N1 Ca1 N3 C33A -77.7(8) . . . . ?
N2 Ca1 N3 C33A 16.0(8) . . . . ?
O1 Ca1 N3 C33A 159.4(8) . . . . ?
B1 Ca1 N3 C33A 120.2(9) . . . . ?
C6 Ca1 N3 C33A -89.9(8) . . . . ?
N1 Ca1 N3 C30 41.3(6) . . . . ?
N2 Ca1 N3 C30 135.0(6) . . . . ?
O1 Ca1 N3 C30 -81.7(6) . . . . ?
B1 Ca1 N3 C30 -120.9(7) . . . . ?
C6 Ca1 N3 C30 29.1(6) . . . . ?
N1 Ca1 N3 C33 -94.6(5) . . . . ?
N2 Ca1 N3 C33 -0.9(5) . . . . ?
O1 Ca1 N3 C33 142.5(5) . . . . ?
B1 Ca1 N3 C33 103.3(6) . . . . ?
C6 Ca1 N3 C33 -106.7(5) . . . . ?
N1 Ca1 N3 C30A 58.8(6) . . . . ?
N2 Ca1 N3 C30A 152.5(6) . . . . ?
O1 Ca1 N3 C30A -64.2(6) . . . . ?
B1 Ca1 N3 C30A -103.4(7) . . . . ?
C6 Ca1 N3 C30A 46.6(6) . . . . ?
N1 Ca1 N3 B1 162.2(2) . . . . ?
N2 Ca1 N3 B1 -104.1(2) . . . . ?
O1 Ca1 N3 B1 39.2(3) . . . . ?
C6 Ca1 N3 B1 150.0(2) . . . . ?
C6 N1 C2 C3 168.7(3) . . . . ?
Ca1 N1 C2 C3 -24.6(5) . . . . ?
C6 N1 C2 C1 -12.2(5) . . . . ?
Ca1 N1 C2 C1 154.5(3) . . . . ?
N1 C2 C3 C4 -9.7(6) . . . . ?
C1 C2 C3 C4 171.1(4) . . . . ?
C18 N2 C4 C3 -171.2(3) . . . . ?
Ca1 N2 C4 C3 19.9(5) . . . . ?
C18 N2 C4 C5 7.6(5) . . . . ?
Ca1 N2 C4 C5 -161.3(3) . . . . ?
C2 C3 C4 N2 12.4(6) . . . . ?
C2 C3 C4 C5 -166.4(4) . . . . ?
C2 N1 C6 C7 100.6(4) . . . . ?
Ca1 N1 C6 C7 -66.8(4) . . . . ?
C2 N1 C6 C11 -85.3(5) . . . . ?
Ca1 N1 C6 C11 107.3(3) . . . . ?
C2 N1 C6 Ca1 167.4(4) . . . . ?
N1 Ca1 C6 C7 126.4(4) . . . . ?
N2 Ca1 C6 C7 151.0(2) . . . . ?
O1 Ca1 C6 C7 49.3(2) . . . . ?
N3 Ca1 C6 C7 -83.1(2) . . . . ?
B1 Ca1 C6 C7 -63.0(3) . . . . ?
N1 Ca1 C6 C11 -98.4(4) . . . . ?
N2 Ca1 C6 C11 -73.9(3) . . . . ?
O1 Ca1 C6 C11 -175.6(3) . . . . ?
N3 Ca1 C6 C11 52.0(3) . . . . ?
B1 Ca1 C6 C11 72.1(4) . . . . ?
N2 Ca1 C6 N1 24.5(2) . . . . ?
O1 Ca1 C6 N1 -77.2(2) . . . . ?
N3 Ca1 C6 N1 150.4(2) . . . . ?
B1 Ca1 C6 N1 170.5(2) . . . . ?
C11 C6 C7 C8 -0.7(5) . . . . ?
N1 C6 C7 C8 173.3(3) . . . . ?
Ca1 C6 C7 C8 135.9(3) . . . . ?
C11 C6 C7 C12 177.3(3) . . . . ?
N1 C6 C7 C12 -8.6(5) . . . . ?
Ca1 C6 C7 C12 -46.1(3) . . . . ?
C6 C7 C8 C9 0.5(6) . . . . ?
C12 C7 C8 C9 -177.6(4) . . . . ?
C7 C8 C9 C10 0.0(7) . . . . ?
C8 C9 C10 C11 -0.1(7) . . . . ?
C9 C10 C11 C6 -0.1(7) . . . . ?
C9 C10 C11 C15A -167.4(7) . . . . ?
C9 C10 C11 C15 171.8(5) . . . . ?
C7 C6 C11 C10 0.6(6) . . . . ?
N1 C6 C11 C10 -173.5(4) . . . . ?
Ca1 C6 C11 C10 -125.7(4) . . . . ?
C7 C6 C11 C15A 166.6(7) . . . . ?
N1 C6 C11 C15A -7.6(8) . . . . ?
Ca1 C6 C11 C15A 40.3(8) . . . . ?
C7 C6 C11 C15 -171.8(4) . . . . ?
N1 C6 C11 C15 14.1(6) . . . . ?
Ca1 C6 C11 C15 61.9(5) . . . . ?
C8 C7 C12 C13 -55.2(5) . . . . ?
C6 C7 C12 C13 126.8(4) . . . . ?
C8 C7 C12 C14 67.8(5) . . . . ?
C6 C7 C12 C14 -110.3(5) . . . . ?
C10 C11 C15 C16 68.8(5) . . . . ?
C6 C11 C15 C16 -119.3(3) . . . . ?
C15A C11 C15 C16 -3(2) . . . . ?
C10 C11 C15 C17 -51.6(10) . . . . ?
C6 C11 C15 C17 120.2(8) . . . . ?
C15A C11 C15 C17 -123(3) . . . . ?
C4 N2 C18 C19 93.7(4) . . . . ?
Ca1 N2 C18 C19 -97.1(3) . . . . ?
C4 N2 C18 C23 -88.4(4) . . . . ?
Ca1 N2 C18 C23 80.8(3) . . . . ?
C23 C18 C19 C20 6.7(5) . . . . ?
N2 C18 C19 C20 -175.4(3) . . . . ?
C23 C18 C19 C24 -172.6(3) . . . . ?
N2 C18 C19 C24 5.3(5) . . . . ?
C18 C19 C20 C21 -2.1(6) . . . . ?
C24 C19 C20 C21 177.2(4) . . . . ?
C19 C20 C21 C22 -2.8(6) . . . . ?
C20 C21 C22 C23 3.1(6) . . . . ?
C21 C22 C23 C18 1.4(6) . . . . ?
C21 C22 C23 C27 -176.6(4) . . . . ?
C19 C18 C23 C22 -6.3(5) . . . . ?
N2 C18 C23 C22 175.8(3) . . . . ?
C19 C18 C23 C27 171.6(3) . . . . ?
N2 C18 C23 C27 -6.3(5) . . . . ?
C20 C19 C24 C26 88.8(5) . . . . ?
C18 C19 C24 C26 -91.9(4) . . . . ?
C20 C19 C24 C25 -35.6(5) . . . . ?
C18 C19 C24 C25 143.7(4) . . . . ?
C22 C23 C27 C28 62.6(5) . . . . ?
C18 C23 C27 C28 -115.3(4) . . . . ?
C22 C23 C27 C29 -61.5(5) . . . . ?
C18 C23 C27 C29 120.6(4) . . . . ?
C33A N3 C30 C31 25.8(11) . . . . ?
C33 N3 C30 C31 31.8(10) . . . . ?
C30A N3 C30 C31 -173(4) . . . . ?
B1 N3 C30 C31 152.1(7) . . . . ?
Ca1 N3 C30 C31 -109.1(8) . . . . ?
N3 C30 C31 C32 -10.3(12) . . . . ?
C30 C31 C32 C33 -15.3(12) . . . . ?
C33A N3 C33 C32 -18(4) . . . . ?
C30 N3 C33 C32 -39.9(9) . . . . ?
C30A N3 C33 C32 -48.0(11) . . . . ?
B1 N3 C33 C32 -169.7(6) . . . . ?
Ca1 N3 C33 C32 105.0(7) . . . . ?
C31 C32 C33 N3 33.5(10) . . . . ?
C37 O1 C34 C35 13.0(6) . . . . ?
Ca1 O1 C34 C35 -171.3(5) . . . . ?
C37 O1 C34 C35A -19.8(6) . . . . ?
Ca1 O1 C34 C35A 155.9(5) . . . . ?
O1 C34 C35 C36 -32.7(8) . . . . ?
C35A C34 C35 C36 54.7(10) . . . . ?
C34 C35 C36 C37 40.0(8) . . . . ?
C34 O1 C37 C36 15.1(6) . . . . ?
Ca1 O1 C37 C36 -160.5(5) . . . . ?
C34 O1 C37 C36A -14.2(7) . . . . ?
Ca1 O1 C37 C36A 170.2(6) . . . . ?
C35 C36 C37 O1 -32.9(7) . . . . ?
C35 C36 C37 C36A 54.0(13) . . . . ?
C33A N3 B1 Ca1 -125.0(9) . . . . ?
C30 N3 B1 Ca1 125.6(6) . . . . ?
C33 N3 B1 Ca1 -116.0(6) . . . . ?
C30A N3 B1 Ca1 115.3(7) . . . . ?
N1 Ca1 B1 N3 -29.5(4) . . . . ?
N2 Ca1 B1 N3 101.9(2) . . . . ?
O1 Ca1 B1 N3 -150.6(2) . . . . ?
C6 Ca1 B1 N3 -36.0(3) . . . . ?
C10 C11 C15A C17A -103.7(8) . . . . ?
C6 C11 C15A C17A 90.1(10) . . . . ?
C15 C11 C15A C17A 15.5(17) . . . . ?
C10 C11 C15A C16A 17.4(14) . . . . ?
C6 C11 C15A C16A -148.8(9) . . . . ?
C15 C11 C15A C16A 137(3) . . . . ?
C33A N3 C30A C31A 38.5(13) . . . . ?
C30 N3 C30A C31A 19(3) . . . . ?
C33 N3 C30A C31A 46.9(12) . . . . ?
B1 N3 C30A C31A 168.6(8) . . . . ?
Ca1 N3 C30A C31A -106.3(9) . . . . ?
N3 C30A C31A C32A -38.3(12) . . . . ?
C30A C31A C32A C33A 25.1(15) . . . . ?
C30 N3 C33A C32A -17.6(13) . . . . ?
C33 N3 C33A C32A -176(5) . . . . ?
C30A N3 C33A C32A -23.2(16) . . . . ?
B1 N3 C33A C32A -144.3(10) . . . . ?
Ca1 N3 C33A C32A 117.7(11) . . . . ?
C31A C32A C33A N3 -1.7(18) . . . . ?
C35 C34 C35A C36A -56.2(11) . . . . ?
O1 C34 C35A C36A 45.2(9) . . . . ?
C34 C35A C36A C37 -52.0(10) . . . . ?
O1 C37 C36A C35A 41.8(10) . . . . ?
C36 C37 C36A C35A -59.0(12) . . . . ?
